data_2310387
loop_
_publ_author_name
'Gallezot, P.'
'Prettre, M.'
'Weigel, D.'

_publ_section_title
;
 Structure du nitrate de nickel tetrahydrate
;
_journal_name_full 'Acta Crystallographica (1,1948-23,1967)'
_journal_page_first 699
_journal_page_last 705
_journal_volume 22
_journal_year 1967
_chemical_formula_sum 'H8 N2 Ni O10'
_chemical_name_systematic 'Ni (N O3)2 (H2 O)4'
_space_group_IT_number 14
_symmetry_space_group_name_Hall '-P 2yn'
_symmetry_space_group_name_H-M 'P 1 21/n 1'
_cell_angle_alpha 90
_cell_angle_beta 114
_cell_angle_gamma 90
_cell_formula_units_Z 4
_cell_length_a 5.305
_cell_length_b 27.24
_cell_length_c 5.705
_cell_volume 753.144
_citation_journal_id_ASTM ACCRA9
_cod_data_source_file Gallezot_ACCRA9_1967_1090.cif
_cod_data_source_block H8N2Ni1O10
_cod_original_cell_volume 753.1445
_cod_original_sg_symbol_Hall '-P 2ybc (x-z,y,z)'
_cod_original_formula_sum 'H8 N2 Ni1 O10'
_cod_database_code 2310387

loop_
_symmetry_equiv_pos_as_xyz
x,y,z
-x+1/2,y+1/2,-z+1/2
-x,-y,-z
x-1/2,-y-1/2,z-1/2

loop_
_atom_site_label
_atom_site_type_symbol
_atom_site_fract_x
_atom_site_fract_y
_atom_site_fract_z
_atom_site_occupancy
_atom_site_U_iso_or_equiv
O10 O-2 -0.278 0.17605 0.3084 1 0.0
O5 O-2 0.189 0.2211 -0.178 1 0.0
O8 O-2 -0.076 0.0892 -0.438 1 0.0
H4 H+1 -0.03 0.114 -0.35 1 0.0
O9 O-2 -0.3672 0.09178 -0.0007 1 0.0
Ni1 Ni+2 -0.0165 0.1249 0.2722 1 0.0
H5 H+1 -0.41 0.102 0.09 1 0.0
O6 O-2 0.085 0.2324 0.149 1 0.0
H2 H+1 0.262 0.171 0.6 1 0.0
O1 O-2 0.244 0.0748 0.207 1 0.0
O7 O-2 0.3475 0.15369 -0.4526 1 0.0
N1 N+5 0.242 0.0277 0.239 1 0.0
O2 O-2 0.046 0.0098 0.2774 1 0.0
H1 H+1 0.38 0.135 0.6 1 0.0
H7 H+1 -0.17 0.189 0.4 1 0.0
O4 O-2 0.042 0.1588 -0.0231 1 0.0
H8 H+1 -0.31 0.163 0.47 1 0.0
N2 N+5 0.102 0.2052 -0.018 1 0.0
H3 H+1 0.004 0.068 -0.39 1 0.0
O3 O-2 0.426 0.0037 0.2226 1 0.0
H6 H+1 -0.38 0.072 -0.05 1 0.0
